data_7708526
loop_
_publ_author_name
'Casper, Larissa Alina'
'Ebel, Viktoria'
'Linseis, Michael'
'Winter, Rainer'

_publ_section_title
;
 Five Shades of Green: Substituent Influence on the (Spectro-)
 Electrochemical Properties of Diferrocenylphenyl Methylium Dyes
;
_journal_name_full 'Dalton Transactions'
_journal_paper_doi 10.1039/D1DT03009D
_journal_year 2021
_chemical_formula_moiety 'C29 H21 F6 Fe2, C32 H12 B F24'
_chemical_formula_sum 'C61 H33 B F30 Fe2'
_chemical_formula_weight 1458.38
_space_group_crystal_system monoclinic
_space_group_IT_number 14
_space_group_name_Hall '-P 2yn'
_space_group_name_H-M_alt 'P 1 21/n 1'
_atom_sites_solution_hydrogens geom
_atom_sites_solution_primary dual
_audit_creation_date 2021-06-17
_audit_creation_method
;
Olex2 1.3-alpha
(compiled Nov 21 2019 18:26:39 for OlexSys, GUI svn.r6003)
;
_audit_update_record
;
2021-07-09 deposited with the CCDC.	2021-10-06 downloaded from the CCDC.
;
_cell_angle_alpha 90
_cell_angle_beta 92.688(3)
_cell_angle_gamma 90
_cell_formula_units_Z 4
_cell_length_a 13.0996(5)
_cell_length_b 20.2030(7)
_cell_length_c 22.6739(9)
_cell_measurement_reflns_used 24491
_cell_measurement_temperature 100
_cell_measurement_theta_max 62.65
_cell_measurement_theta_min 2.93
_cell_volume 5994.1(4)
_computing_cell_refinement
;
X-Area Recipe 1.33.0.0 (STOE, 2015)
;
_computing_data_collection
;
X-Area WinXpose 2.0.22.0 (STOE, 2016)
;
_computing_data_reduction
;
X-Area Integrate 1.74.2.0 (STOE, 2018)
X-Area LANA 1.75.3.0 (STOE, 2018)
;
_computing_molecular_graphics 'Olex2 1.3-alpha (Dolomanov et al., 2009)'
_computing_publication_material
;
STOE & Cie GmbH, X-Area, software package for collecting single-crystal or
multi-domain crystal data on STOE area-detector diffractometers, for image 
processing, for the correction and scaling of reflection intensities and 
for outlier rejection, version 1.86, Darmstadt 2018
;
_computing_structure_refinement 'SHELXL 2018/3 (Sheldrick, 2015)'
_computing_structure_solution 'SHELXT  (Sheldrick, 2015)'
_diffrn_ambient_temperature 100
_diffrn_detector 'image plate (34 cm diameter)'
_diffrn_detector_area_resol_mean 6.67
_diffrn_detector_type 'STOE Imaging Plate'
_diffrn_measured_fraction_theta_full 0.966
_diffrn_measured_fraction_theta_max 0.966
_diffrn_measurement_details
;
 678 frames, detector distance = 41 mm
;
_diffrn_measurement_device '2-circle diffractometer'
_diffrn_measurement_device_type 'STOE IPDS 2T'
_diffrn_measurement_method 'rotation method, \w scans'
_diffrn_radiation_collimation '0.6 mm diameter'
_diffrn_radiation_monochromator 'X-ray mirror'
_diffrn_radiation_polarisn_norm 270
_diffrn_radiation_probe x-ray
_diffrn_radiation_type 'Cu K\a'
_diffrn_radiation_wavelength 1.54186
_diffrn_reflns_av_R_equivalents 0.0804
_diffrn_reflns_av_unetI/netI 0.0840
_diffrn_reflns_Laue_measured_fraction_full 0.966
_diffrn_reflns_Laue_measured_fraction_max 0.966
_diffrn_reflns_limit_h_max 15
_diffrn_reflns_limit_h_min -15
_diffrn_reflns_limit_k_max 22
_diffrn_reflns_limit_k_min -23
_diffrn_reflns_limit_l_max 25
_diffrn_reflns_limit_l_min -25
_diffrn_reflns_number 32021
_diffrn_reflns_point_group_measured_fraction_full 0.966
_diffrn_reflns_point_group_measured_fraction_max 0.966
_diffrn_reflns_theta_full 67.634
_diffrn_reflns_theta_max 67.634
_diffrn_reflns_theta_min 2.931
_diffrn_source 'GeniX 3D Cu Microfocus Source'
_diffrn_source_current 0.600
_diffrn_source_power 0.030
_diffrn_source_voltage 50
_exptl_absorpt_coefficient_mu 5.104
_exptl_absorpt_correction_T_max 0.2100
_exptl_absorpt_correction_T_min 0.0466
_exptl_absorpt_correction_type multi-scan
_exptl_absorpt_process_details
;
STOE X-Red32, absorption correction by Gaussian integration, analogous to
P. Coppens, "The Evaluation of Absorption and Extinction in Single-Crystal
Structure Analysis", published in: F. R. Ahmed (Editor), "Crystallographic
Computing", Munksgaard, Copenhagen (1970), 255 - 270.
Afterwards scaling of reflection intensities was performed within STOE LANA.
J. Koziskova, F. Hahn, J. Richter, J. Kozisek, "Comparison of different
absorption corrections on the model structure of tetrakis(\m~2~-acetato)-
diaqua-di-copper(II)", Acta Chimica Slovaca, vol. 9, no. 2, 2016, pp. 136 - 140.
Finally a spherical absorption correction was done within STOE LANA.
;
_exptl_crystal_colour green
_exptl_crystal_colour_primary green
_exptl_crystal_density_diffrn 1.616
_exptl_crystal_density_method 'not measured'
_exptl_crystal_description prism
_exptl_crystal_F_000 2904
_exptl_crystal_size_max 0.2
_exptl_crystal_size_mid 0.1
_exptl_crystal_size_min 0.01
_refine_diff_density_max 1.724
_refine_diff_density_min -0.743
_refine_diff_density_rms 0.174
_refine_ls_extinction_coef 0.0090(8)
_refine_ls_extinction_expression Fc^*^=kFc[1+0.001xFc^2^\l^3^/sin(2\q)]^-1/4^
_refine_ls_extinction_method 'SHELXL-2018/3 (Sheldrick 2018)'
_refine_ls_goodness_of_fit_ref 1.475
_refine_ls_hydrogen_treatment constr
_refine_ls_matrix_type full
_refine_ls_number_parameters 895
_refine_ls_number_reflns 10473
_refine_ls_number_restraints 39
_refine_ls_restrained_S_all 1.475
_refine_ls_R_factor_all 0.2048
_refine_ls_R_factor_gt 0.1348
_refine_ls_shift/su_max 0.000
_refine_ls_shift/su_mean 0.000
_refine_ls_structure_factor_coef Fsqd
_refine_ls_weighting_details 'w=1/[\s^2^(Fo^2^)+(0.2000P)^2^] where P=(Fo^2^+2Fc^2^)/3'
_refine_ls_weighting_scheme calc
_refine_ls_wR_factor_gt 0.3436
_refine_ls_wR_factor_ref 0.4318
_reflns_d_resolution_high 0.834
_reflns_d_resolution_low 22.649
_reflns_Friedel_coverage 0.000
_reflns_limit_h_max 15
_reflns_limit_h_min -15
_reflns_limit_k_max 22
_reflns_limit_k_min -23
_reflns_limit_l_max 25
_reflns_limit_l_min -25
_reflns_number_gt 5555
_reflns_number_total 10473
_reflns_threshold_expression I>4u(I)
_cod_data_source_file d1dt03009d2.cif
_cod_data_source_block lc57
_cod_database_code 7708526
_shelx_shelxl_version_number 2018/3
_shelx_space_group_comment
;
The symmetry employed for this shelxl refinement is uniquely defined
by the following loop, which should always be used as a source of
symmetry information in preference to the above space-group names.
They are only intended as comments.
;
_shelx_estimated_absorpt_t_max 0.951
_shelx_estimated_absorpt_t_min 0.428
_olex2_refinement_description
;
1. Fixed Uiso
 At 1.2 times of:
  All C(H) groups
2. Restrained distances
 C29-F6 \\sim C29-F6A
 with sigma of 0.02
 C29-F4 \\sim C29-F4A
 with sigma of 0.02
 F5-C29 \\sim F5A-C29
 with sigma of 0.02
3. Rigid body (RIGU) restrains
 F13, F00Z, F01{, F01{
 with sigma for 1-2 distances of 0.005 and sigma for 1-3 distances of 0.005
 F13, F14, F15, F15
 with sigma for 1-2 distances of 0.005 and sigma for 1-3 distances of 0.005
 C29, F4, F5, F6, F6
 with sigma for 1-2 distances of 0.002 and sigma for 1-3 distances of 0.002
 C29, F4A, F5A, F6A, F6A
 with sigma for 1-2 distances of 0.002 and sigma for 1-3 distances of 0.002
4. Others
 Sof(F00Z)=Sof(F01{)=1-FVAR(1)
 Sof(F14)=Sof(F15)=FVAR(1)
 Sof(F4A)=Sof(F5A)=Sof(F6A)=1-FVAR(2)
 Sof(F4)=Sof(F5)=Sof(F6)=FVAR(2)
5.a Aromatic/amide H refined with riding coordinates:
 C3(H3), C4(H4), C5(H5), C6(H6), C7(H7), C8(H8), C9(H9), C10(H10), C11(H11),
 C13(H13), C14(H14), C15(H15), C16(H16), C17(H17), C18(H18), C19(H19), C20(H20),
  C21(H21), C23(H23), C25(H25), C27(H27), C31(H31), C33(H33), C35(H35),
 C39(H39), C41(H41), C43(H43), C47(H47), C49(H49), C51(H51), C55(H55), C57(H57),
  C59(H59)
;
_smtbx_masks_void_probe_radius 1.2
_smtbx_masks_void_truncation_radius 1.2
_olex2_submission_special_instructions 'No special instructions were received'

loop_
_space_group_symop_operation_xyz
'x, y, z'
'-x+1/2, y+1/2, -z+1/2'
'-x, -y, -z'
'x-1/2, -y-1/2, z-1/2'

loop_
_symmetry_equiv_pos_as_xyz
x,y,z
1/2-x,1/2+y,1/2-z
-x,-y,-z
1/2+x,1/2-y,1/2+z

loop_
_atom_site_label
_atom_site_type_symbol
_atom_site_fract_x
_atom_site_fract_y
_atom_site_fract_z
_atom_site_U_iso_or_equiv
_atom_site_adp_type
_atom_site_occupancy
_atom_site_site_symmetry_order
_atom_site_calc_flag
_atom_site_refinement_flags_posn
_atom_site_refinement_flags_adp
_atom_site_refinement_flags_occupancy
_atom_site_disorder_assembly
_atom_site_disorder_group
Fe1 Fe 0.56742(14) 0.58160(10) 0.81882(8) 0.0615(6) Uani 1 1 d . . . . .
Fe2 Fe 0.90893(14) 0.45096(10) 0.84766(8) 0.0612(6) Uani 1 1 d . . . . .
F1 F 0.7151(9) 0.3384(4) 0.6051(3) 0.111(3) Uani 1 1 d . . . . .
F2 F 0.5903(6) 0.3999(6) 0.5754(5) 0.137(4) Uani 1 1 d . . . . .
F3 F 0.7208(6) 0.3894(4) 0.5240(3) 0.082(2) Uani 1 1 d . . . . .
C1 C 0.7563(9) 0.5162(6) 0.7681(5) 0.064(3) Uani 1 1 d . . . . .
C2 C 0.6555(8) 0.5047(6) 0.7864(5) 0.058(3) Uani 1 1 d . . . . .
C3 C 0.6198(9) 0.4916(7) 0.8452(5) 0.067(3) Uani 1 1 d . . . . .
H3 H 0.662652 0.485126 0.879679 0.081 Uiso 1 1 calc R U . . .
C4 C 0.5099(9) 0.4901(7) 0.8432(5) 0.068(3) Uani 1 1 d . . . . .
H4 H 0.468178 0.480827 0.875374 0.081 Uiso 1 1 calc R U . . .
C5 C 0.4755(9) 0.5050(7) 0.7846(5) 0.067(3) Uani 1 1 d . . . . .
H5 H 0.406065 0.508166 0.770823 0.081 Uiso 1 1 calc R U . . .
C6 C 0.5629(9) 0.5146(7) 0.7494(6) 0.070(3) Uani 1 1 d . . . . .
H6 H 0.560520 0.525606 0.708604 0.084 Uiso 1 1 calc R U . . .
C7 C 0.6456(10) 0.6659(7) 0.8455(5) 0.067(3) Uani 1 1 d . . . . .
H7 H 0.717480 0.670294 0.851981 0.080 Uiso 1 1 calc R U . . .
C8 C 0.5792(10) 0.6474(6) 0.8875(5) 0.068(3) Uani 1 1 d . . . . .
H8 H 0.598996 0.636197 0.927078 0.082 Uiso 1 1 calc R U . . .
C9 C 0.4753(9) 0.6472(7) 0.8636(5) 0.071(4) Uani 1 1 d . . . . .
H9 H 0.415028 0.636720 0.883404 0.086 Uiso 1 1 calc R U . . .
C10 C 0.4839(9) 0.6670(7) 0.8013(5) 0.069(3) Uani 1 1 d . . . . .
H10 H 0.428459 0.671966 0.773143 0.083 Uiso 1 1 calc R U . . .
C11 C 0.5901(10) 0.6775(7) 0.7903(5) 0.068(3) Uani 1 1 d . . . . .
H11 H 0.617776 0.689648 0.753829 0.082 Uiso 1 1 calc R U . . .
C12 C 0.8431(8) 0.5314(7) 0.8051(4) 0.061(3) Uani 1 1 d . . . . .
C13 C 0.9476(8) 0.5221(6) 0.7877(5) 0.060(3) Uani 1 1 d . . . . .
H13 H 0.969371 0.513848 0.749043 0.072 Uiso 1 1 calc R U . . .
C14 C 1.0119(9) 0.5280(7) 0.8413(5) 0.065(3) Uani 1 1 d . . . . .
H14 H 1.084383 0.525013 0.843706 0.078 Uiso 1 1 calc R U . . .
C15 C 0.9478(8) 0.5391(6) 0.8903(5) 0.059(3) Uani 1 1 d . . . . .
H15 H 0.971484 0.544558 0.930255 0.070 Uiso 1 1 calc R U . . .
C16 C 0.8469(10) 0.5406(6) 0.8703(5) 0.067(3) Uani 1 1 d . . . . .
H16 H 0.789700 0.546597 0.893982 0.080 Uiso 1 1 calc R U . . .
C17 C 0.8452(12) 0.3613(8) 0.8257(8) 0.091(5) Uani 1 1 d . . . . .
H17 H 0.790905 0.355123 0.796923 0.109 Uiso 1 1 calc R U . . .
C18 C 0.9507(11) 0.3603(7) 0.8133(6) 0.082(4) Uani 1 1 d . . . . .
H18 H 0.979458 0.352956 0.776207 0.099 Uiso 1 1 calc R U . . .
C19 C 1.0019(11) 0.3722(7) 0.8662(6) 0.078(4) Uani 1 1 d . . . . .
H19 H 1.074078 0.374792 0.872161 0.094 Uiso 1 1 calc R U . . .
C20 C 0.9294(14) 0.3803(8) 0.9111(6) 0.096(5) Uani 1 1 d . . . . .
H20 H 0.944936 0.389378 0.951642 0.115 Uiso 1 1 calc R U . . .
C21 C 0.8321(13) 0.3722(8) 0.8845(8) 0.095(5) Uani 1 1 d . . . . .
H21 H 0.768988 0.373999 0.903434 0.114 Uiso 1 1 calc R U . . .
C22 C 0.7681(8) 0.5117(5) 0.7025(4) 0.051(2) Uani 1 1 d . . . . .
C23 C 0.7260(9) 0.4589(6) 0.6706(5) 0.059(3) Uani 1 1 d . . . . .
H23 H 0.689033 0.425773 0.690276 0.070 Uiso 1 1 calc R U . . .
C24 C 0.7372(9) 0.4543(6) 0.6111(5) 0.060(3) Uani 1 1 d . . . . .
C25 C 0.7925(9) 0.5026(5) 0.5821(5) 0.055(3) Uani 1 1 d . . . . .
H25 H 0.801639 0.498493 0.540903 0.066 Uiso 1 1 calc R U . . .
C26 C 0.8326(8) 0.5544(5) 0.6115(5) 0.051(2) Uani 1 1 d . . . . .
C27 C 0.8224(9) 0.5596(6) 0.6731(5) 0.059(3) Uani 1 1 d . . . . .
H27 H 0.852581 0.595709 0.694356 0.070 Uiso 1 1 calc R U . . .
C28 C 0.6908(10) 0.3961(7) 0.5790(5) 0.066(3) Uani 1 1 d . . . . .
C29 C 0.8941(9) 0.6033(6) 0.5809(5) 0.059(2) Uani 1 1 d D . . . .
F4 F 0.847(3) 0.6631(13) 0.586(2) 0.082(9) Uani 0.27(4) 1 d D . P A 1
F5 F 0.901(4) 0.596(3) 0.5238(9) 0.084(9) Uani 0.27(4) 1 d D . P A 1
F6 F 0.9880(19) 0.614(2) 0.6017(12) 0.064(9) Uani 0.27(4) 1 d D . P A 1
F4A F 0.897(2) 0.6640(7) 0.6058(7) 0.114(7) Uani 0.73(4) 1 d D . P A 2
F5A F 0.8605(16) 0.6141(9) 0.5258(4) 0.075(4) Uani 0.73(4) 1 d D . P A 2
F6A F 0.9917(9) 0.5858(14) 0.5761(16) 0.133(8) Uani 0.73(4) 1 d D . P A 2
F7 F -0.0133(6) 0.4305(4) 0.6637(3) 0.082(2) Uani 1 1 d . . . . .
F8 F -0.0464(5) 0.3785(5) 0.5825(3) 0.086(2) Uani 1 1 d . . . . .
F9 F -0.0144(6) 0.3244(4) 0.6628(4) 0.088(2) Uani 1 1 d . . . . .
F10 F 0.4006(8) 0.5057(4) 0.6438(4) 0.118(4) Uani 1 1 d . . . . .
F11 F 0.2803(6) 0.5522(4) 0.5923(4) 0.088(2) Uani 1 1 d . . . . .
F12 F 0.3975(6) 0.5008(4) 0.5500(3) 0.081(2) Uani 1 1 d . . . . .
F13 F 0.3733(7) 0.0733(5) 0.7997(5) 0.113(3) Uani 1 1 d . . . . .
F16 F 0.5959(6) 0.3368(4) 0.7583(4) 0.084(2) Uani 1 1 d . . . . .
F17 F 0.6822(5) 0.2700(4) 0.7071(3) 0.082(2) Uani 1 1 d . . . . .
F18 F 0.6488(5) 0.2459(4) 0.7967(3) 0.075(2) Uani 1 1 d . . . . .
F19 F 0.7676(6) 0.2407(4) 0.5108(5) 0.102(3) Uani 1 1 d . . . . .
F20 F 0.7162(6) 0.1699(5) 0.4465(4) 0.094(3) Uani 1 1 d . . . . .
F21 F 0.6967(6) 0.1528(4) 0.5378(4) 0.087(2) Uani 1 1 d . . . . .
F22 F 0.4184(6) 0.4053(4) 0.3969(3) 0.078(2) Uani 1 1 d . . . . .
F23 F 0.5144(5) 0.3457(4) 0.3435(3) 0.0727(19) Uani 1 1 d . . . . .
F24 F 0.3560(5) 0.3185(4) 0.3548(3) 0.077(2) Uani 1 1 d . . . . .
F25 F 0.3414(5) -0.0098(4) 0.5252(3) 0.0746(19) Uani 1 1 d . . . . .
F26 F 0.1861(5) -0.0378(3) 0.4998(3) 0.0706(19) Uani 1 1 d . . . . .
F27 F 0.2297(6) -0.0192(4) 0.5907(3) 0.0720(19) Uani 1 1 d . . . . .
F28 F -0.0178(5) 0.2378(4) 0.4613(3) 0.077(2) Uani 1 1 d . . . . .
F29 F 0.0418(6) 0.1829(5) 0.3901(3) 0.088(2) Uani 1 1 d . . . . .
F30 F -0.0599(5) 0.1355(4) 0.4483(3) 0.079(2) Uani 1 1 d . . . . .
C30 C 0.2760(8) 0.3147(6) 0.5905(5) 0.055(3) Uani 1 1 d . . . . .
C31 C 0.1743(8) 0.3173(6) 0.6081(5) 0.054(3) Uani 1 1 d . . . . .
H31 H 0.138293 0.276969 0.612975 0.065 Uiso 1 1 calc R U . . .
C32 C 0.1245(8) 0.3768(6) 0.6187(4) 0.054(3) Uani 1 1 d . . . . .
C33 C 0.1767(9) 0.4372(7) 0.6123(5) 0.063(3) Uani 1 1 d . . . . .
H33 H 0.142714 0.478103 0.617814 0.076 Uiso 1 1 calc R U . . .
C34 C 0.2774(8) 0.4361(6) 0.5980(5) 0.056(3) Uani 1 1 d . . . . .
C35 C 0.3260(9) 0.3746(6) 0.5871(5) 0.062(3) Uani 1 1 d . . . . .
H35 H 0.395589 0.374782 0.577133 0.074 Uiso 1 1 calc R U . . .
C36 C 0.0145(9) 0.3780(6) 0.6317(5) 0.058(3) Uani 1 1 d . . . . .
C37 C 0.3391(10) 0.4971(6) 0.5956(5) 0.064(3) Uani 1 1 d . . . . .
C38 C 0.3825(8) 0.2222(6) 0.6440(5) 0.053(3) Uani 1 1 d . . . . .
C39 C 0.3347(8) 0.1800(6) 0.6835(5) 0.059(3) Uani 1 1 d . . . . .
H39 H 0.273040 0.158967 0.670175 0.071 Uiso 1 1 calc R U . . .
C40 C 0.3715(8) 0.1672(6) 0.7406(5) 0.059(3) Uani 1 1 d . . . . .
C41 C 0.4626(9) 0.1971(6) 0.7619(5) 0.060(3) Uani 1 1 d . . . . .
H41 H 0.489373 0.188765 0.800837 0.072 Uiso 1 1 calc R U . . .
C42 C 0.5121(8) 0.2387(6) 0.7247(4) 0.053(3) Uani 1 1 d . . . . .
C43 C 0.4728(9) 0.2520(6) 0.6685(5) 0.061(3) Uani 1 1 d . . . . .
H43 H 0.508063 0.282645 0.644983 0.073 Uiso 1 1 calc R U . . .
C44 C 0.3175(10) 0.1220(7) 0.7784(6) 0.069(3) Uani 1 1 d . . . . .
C45 C 0.6089(9) 0.2726(6) 0.7467(5) 0.060(3) Uani 1 1 d . . . . .
C46 C 0.4214(8) 0.2553(5) 0.5317(4) 0.052(3) Uani 1 1 d . . . . .
C47 C 0.5177(9) 0.2259(5) 0.5336(4) 0.056(3) Uani 1 1 d . . . . .
H47 H 0.535291 0.198712 0.566669 0.067 Uiso 1 1 calc R U . . .
C48 C 0.5896(8) 0.2329(6) 0.4914(5) 0.052(2) Uani 1 1 d . . . . .
C49 C 0.5673(8) 0.2733(6) 0.4413(5) 0.057(3) Uani 1 1 d . . . . .
H49 H 0.616611 0.281182 0.412724 0.069 Uiso 1 1 calc R U . . .
C50 C 0.4712(8) 0.3007(6) 0.4360(4) 0.055(3) Uani 1 1 d . . . . .
C51 C 0.4005(9) 0.2941(6) 0.4795(5) 0.058(3) Uani 1 1 d . . . . .
H51 H 0.336412 0.315821 0.474441 0.069 Uiso 1 1 calc R U . . .
C52 C 0.6913(8) 0.2011(6) 0.4958(5) 0.058(3) Uani 1 1 d . . . . .
C53 C 0.4400(9) 0.3425(6) 0.3830(5) 0.062(3) Uani 1 1 d . . . . .
C54 C 0.2588(9) 0.1893(6) 0.5499(5) 0.059(3) Uani 1 1 d . . . . .
C55 C 0.2800(8) 0.1222(5) 0.5534(5) 0.054(3) Uani 1 1 d . . . . .
H55 H 0.340641 0.108452 0.574559 0.065 Uiso 1 1 calc R U . . .
C56 C 0.2160(8) 0.0733(5) 0.5272(4) 0.045(2) Uani 1 1 d . . . . .
C57 C 0.1294(9) 0.0919(6) 0.4930(5) 0.063(3) Uani 1 1 d . . . . .
H57 H 0.085864 0.059376 0.474962 0.075 Uiso 1 1 calc R U . . .
C58 C 0.1080(8) 0.1584(5) 0.4858(5) 0.051(2) Uani 1 1 d . . . . .
C59 C 0.1703(8) 0.2055(5) 0.5141(4) 0.055(3) Uani 1 1 d . . . . .
H59 H 0.152783 0.250915 0.509253 0.066 Uiso 1 1 calc R U . . .
C60 C 0.2416(8) 0.0023(6) 0.5363(5) 0.055(3) Uani 1 1 d . . . . .
C61 C 0.0203(9) 0.1798(6) 0.4479(5) 0.057(3) Uani 1 1 d . . . . .
B1 B 0.3352(10) 0.2437(6) 0.5795(6) 0.055(3) Uani 1 1 d . . . . .
F14 F 0.3107(12) 0.1518(7) 0.8361(5) 0.084(6) Uani 0.62(2) 1 d . . P B 1
F15 F 0.2230(10) 0.1076(9) 0.7626(7) 0.082(6) Uani 0.62(2) 1 d . . P B 1
F00Z F 0.275(3) 0.0659(14) 0.7395(10) 0.098(10) Uani 0.38(2) 1 d . . P B 2
F01{ F 0.2367(18) 0.1463(16) 0.8009(15) 0.112(12) Uani 0.38(2) 1 d . . P B 2

loop_
_atom_site_aniso_label
_atom_site_aniso_U_11
_atom_site_aniso_U_22
_atom_site_aniso_U_33
_atom_site_aniso_U_23
_atom_site_aniso_U_13
_atom_site_aniso_U_12
Fe1 0.0604(11) 0.0704(13) 0.0532(11) 0.0004(9) -0.0038(8) 0.0030(9)
Fe2 0.0605(11) 0.0680(13) 0.0547(11) 0.0041(9) -0.0010(8) 0.0047(9)
F1 0.204(11) 0.061(5) 0.066(5) 0.008(4) -0.017(6) -0.021(6)
F2 0.058(5) 0.151(9) 0.201(11) -0.101(8) 0.011(6) -0.018(5)
F3 0.112(6) 0.071(5) 0.062(4) -0.011(4) -0.007(4) -0.015(4)
C1 0.060(7) 0.072(8) 0.060(7) 0.003(6) 0.010(5) 0.016(6)
C2 0.048(6) 0.073(8) 0.054(6) 0.010(5) -0.001(5) -0.005(5)
C3 0.061(7) 0.088(9) 0.053(7) -0.007(6) 0.006(5) -0.003(6)
C4 0.058(7) 0.086(9) 0.058(7) -0.006(6) -0.004(5) 0.019(6)
C5 0.049(6) 0.091(10) 0.060(7) -0.007(6) -0.006(5) 0.007(6)
C6 0.057(7) 0.089(10) 0.064(7) 0.010(7) -0.012(6) 0.012(6)
C7 0.064(7) 0.081(9) 0.054(7) -0.004(6) -0.006(5) 0.013(6)
C8 0.075(8) 0.077(9) 0.052(7) 0.013(6) 0.000(6) -0.003(7)
C9 0.046(6) 0.109(11) 0.057(7) -0.008(7) -0.014(5) 0.003(6)
C10 0.056(7) 0.093(10) 0.058(7) -0.001(6) -0.003(5) -0.007(6)
C11 0.077(8) 0.090(9) 0.038(6) -0.011(6) -0.002(5) 0.011(7)
C12 0.044(5) 0.098(9) 0.040(6) -0.002(5) -0.016(4) -0.019(6)
C13 0.053(6) 0.082(8) 0.041(6) -0.009(5) -0.023(5) 0.001(6)
C14 0.049(6) 0.096(10) 0.051(6) -0.005(6) -0.001(5) 0.010(6)
C15 0.048(6) 0.073(8) 0.054(6) -0.001(5) -0.002(5) 0.006(5)
C16 0.070(7) 0.084(9) 0.045(6) -0.002(6) -0.008(5) -0.006(6)
C17 0.081(10) 0.090(12) 0.100(12) 0.005(9) -0.017(9) 0.002(8)
C18 0.089(10) 0.095(11) 0.063(8) 0.019(7) 0.012(7) -0.012(8)
C19 0.067(8) 0.098(11) 0.070(8) -0.018(7) -0.004(6) 0.004(7)
C20 0.120(13) 0.109(13) 0.059(8) 0.007(8) 0.016(8) 0.042(11)
C21 0.078(10) 0.082(11) 0.125(14) 0.015(10) 0.027(10) 0.012(8)
C22 0.068(7) 0.048(6) 0.036(5) -0.005(4) 0.003(4) 0.000(5)
C23 0.066(7) 0.059(7) 0.052(6) -0.004(5) 0.007(5) -0.004(5)
C24 0.073(7) 0.055(7) 0.052(6) -0.004(5) -0.011(5) -0.016(6)
C25 0.073(7) 0.045(6) 0.049(6) 0.000(5) 0.004(5) -0.007(5)
C26 0.051(6) 0.051(6) 0.050(6) 0.001(5) -0.007(4) -0.006(5)
C27 0.062(7) 0.063(7) 0.051(6) -0.010(5) 0.005(5) -0.009(5)
C28 0.077(8) 0.077(9) 0.045(6) -0.006(6) 0.011(5) -0.006(7)
C29 0.061(4) 0.072(5) 0.044(4) 0.006(4) -0.010(4) -0.017(4)
F4 0.077(16) 0.073(10) 0.10(2) 0.003(11) 0.003(15) -0.012(11)
F5 0.09(2) 0.11(2) 0.045(5) -0.004(9) -0.014(8) -0.018(18)
F6 0.061(7) 0.09(2) 0.038(11) 0.009(12) -0.005(7) -0.020(8)
F4A 0.19(2) 0.093(7) 0.065(8) -0.020(6) 0.024(9) -0.070(8)
F5A 0.093(10) 0.083(10) 0.047(4) 0.008(4) -0.015(5) -0.021(7)
F6A 0.062(5) 0.153(15) 0.18(2) 0.096(13) 0.009(7) 0.003(7)
F7 0.079(5) 0.087(5) 0.080(5) -0.020(4) 0.006(4) 0.015(4)
F8 0.053(4) 0.128(7) 0.074(5) -0.011(4) -0.008(3) 0.013(4)
F9 0.077(5) 0.078(5) 0.112(6) 0.010(5) 0.029(4) 0.011(4)
F10 0.159(9) 0.097(6) 0.092(6) 0.015(5) -0.065(6) -0.058(6)
F11 0.095(6) 0.064(5) 0.105(6) -0.004(4) 0.019(5) -0.005(4)
F12 0.085(5) 0.073(5) 0.085(5) -0.007(4) 0.020(4) -0.002(4)
F13 0.081(6) 0.113(7) 0.144(8) 0.067(6) 0.016(5) 0.010(5)
F16 0.086(5) 0.061(5) 0.104(6) -0.006(4) -0.020(4) -0.009(4)
F17 0.057(4) 0.131(7) 0.058(4) -0.006(4) 0.007(3) -0.022(4)
F18 0.071(4) 0.092(5) 0.060(4) 0.013(4) -0.014(3) -0.015(4)
F19 0.055(4) 0.079(6) 0.169(9) -0.030(5) -0.018(5) 0.005(4)
F20 0.080(5) 0.125(7) 0.078(5) -0.026(5) 0.000(4) 0.033(5)
F21 0.069(4) 0.102(6) 0.091(5) 0.032(5) 0.011(4) 0.017(4)
F22 0.089(5) 0.075(5) 0.070(4) 0.011(4) 0.003(4) 0.007(4)
F23 0.073(4) 0.097(5) 0.049(4) 0.013(3) 0.013(3) 0.002(4)
F24 0.067(4) 0.103(6) 0.059(4) 0.009(4) -0.014(3) -0.012(4)
F25 0.061(4) 0.071(5) 0.091(5) -0.006(4) -0.001(4) 0.008(3)
F26 0.074(4) 0.055(4) 0.081(5) -0.003(3) -0.013(4) -0.004(3)
F27 0.091(5) 0.068(4) 0.058(4) 0.009(3) 0.002(3) -0.001(4)
F28 0.069(4) 0.066(5) 0.095(5) -0.008(4) -0.015(4) 0.018(4)
F29 0.072(5) 0.138(7) 0.054(4) 0.006(4) -0.011(3) 0.018(5)
F30 0.057(4) 0.085(5) 0.093(5) 0.009(4) -0.018(4) -0.020(4)
C30 0.055(6) 0.064(7) 0.045(6) 0.003(5) -0.005(5) -0.007(5)
C31 0.056(6) 0.051(6) 0.054(6) 0.001(5) -0.006(5) 0.000(5)
C32 0.056(6) 0.059(7) 0.046(6) -0.006(5) 0.003(4) 0.007(5)
C33 0.063(7) 0.074(8) 0.052(6) -0.001(6) -0.003(5) -0.005(6)
C34 0.054(6) 0.064(7) 0.049(6) -0.006(5) 0.002(5) -0.018(5)
C35 0.063(7) 0.056(7) 0.066(7) -0.005(5) 0.001(5) 0.007(6)
C36 0.061(7) 0.059(7) 0.052(6) -0.001(5) -0.009(5) 0.011(5)
C37 0.084(8) 0.054(7) 0.052(7) 0.003(5) -0.015(6) 0.006(6)
C38 0.046(5) 0.065(7) 0.049(6) -0.005(5) 0.001(4) 0.001(5)
C39 0.049(6) 0.067(7) 0.060(7) 0.003(5) -0.010(5) -0.001(5)
C40 0.058(6) 0.062(7) 0.058(7) 0.030(5) 0.001(5) -0.008(5)
C41 0.067(7) 0.056(7) 0.057(7) 0.004(5) -0.001(5) 0.007(5)
C42 0.046(5) 0.070(7) 0.042(5) 0.004(5) -0.003(4) -0.003(5)
C43 0.069(7) 0.054(7) 0.058(7) -0.005(5) -0.010(5) 0.000(6)
C44 0.066(8) 0.063(8) 0.077(9) 0.034(7) 0.002(6) 0.003(6)
C45 0.067(7) 0.066(8) 0.044(6) 0.003(5) -0.024(5) 0.000(6)
C46 0.061(6) 0.054(6) 0.041(5) -0.003(4) -0.008(4) 0.005(5)
C47 0.078(7) 0.045(6) 0.044(6) 0.014(4) -0.012(5) 0.001(5)
C48 0.049(6) 0.057(7) 0.051(6) 0.007(5) -0.001(4) 0.008(5)
C49 0.049(6) 0.063(7) 0.060(7) 0.003(5) 0.009(5) 0.005(5)
C50 0.060(6) 0.063(7) 0.041(5) 0.001(5) -0.007(4) 0.003(5)
C51 0.056(6) 0.059(7) 0.057(6) -0.003(5) 0.001(5) 0.003(5)
C52 0.055(6) 0.061(7) 0.057(7) 0.000(5) -0.009(5) -0.004(5)
C53 0.069(7) 0.067(8) 0.050(6) -0.007(5) -0.012(5) -0.006(6)
C54 0.073(7) 0.051(7) 0.052(6) -0.005(5) 0.000(5) 0.007(6)
C55 0.051(6) 0.052(6) 0.059(6) -0.004(5) -0.006(5) -0.004(5)
C56 0.052(5) 0.043(5) 0.041(5) -0.002(4) 0.000(4) 0.005(4)
C57 0.059(6) 0.081(9) 0.047(6) 0.004(6) -0.007(5) -0.001(6)
C58 0.044(5) 0.054(6) 0.054(6) 0.010(5) -0.012(4) 0.007(5)
C59 0.066(7) 0.044(6) 0.054(6) -0.007(5) 0.000(5) -0.003(5)
C60 0.057(6) 0.057(7) 0.051(6) -0.005(5) 0.000(5) -0.010(5)
C61 0.060(6) 0.066(8) 0.044(6) -0.003(5) 0.002(5) -0.008(6)
B1 0.056(7) 0.047(7) 0.061(8) -0.011(6) 0.000(6) -0.004(6)
F14 0.102(12) 0.098(10) 0.055(8) 0.004(6) 0.026(7) -0.022(8)
F15 0.058(8) 0.107(14) 0.079(10) 0.033(10) -0.026(7) -0.030(8)
F00Z 0.15(3) 0.076(17) 0.069(14) 0.018(12) 0.016(15) -0.030(17)
F01{ 0.057(14) 0.15(3) 0.13(3) 0.04(2) -0.001(17) -0.037(16)

loop_
_atom_type_symbol
_atom_type_description
_atom_type_scat_dispersion_real
_atom_type_scat_dispersion_imag
_atom_type_scat_source
C C 0.0181 0.0091 'International Tables Vol C Tables 4.2.6.8 and 6.1.1.4'
H H 0.0000 0.0000 'International Tables Vol C Tables 4.2.6.8 and 6.1.1.4'
B B 0.0090 0.0039 'International Tables Vol C Tables 4.2.6.8 and 6.1.1.4'
F F 0.0727 0.0534 'International Tables Vol C Tables 4.2.6.8 and 6.1.1.4'
Fe Fe -1.1336 3.1974 'International Tables Vol C Tables 4.2.6.8 and 6.1.1.4'

loop_
_exptl_crystal_face_index_h
_exptl_crystal_face_index_k
_exptl_crystal_face_index_l
_exptl_crystal_face_perp_dist
1 0 -1 0.0110
-1 0 1 0.0220
0 -1 0 0.0540
3 -1 10 0.1100
0 1 0 0.0460
-3 1 -10 0.0630

loop_
_geom_angle_atom_site_label_1
_geom_angle_atom_site_label_2
_geom_angle_atom_site_label_3
_geom_angle
_geom_angle_site_symmetry_1
_geom_angle_site_symmetry_3
_geom_angle_publ_flag
C3 Fe1 C2 41.5(4) . . ?
C3 Fe1 C4 41.0(4) . . ?
C3 Fe1 C5 68.0(5) . . ?
C3 Fe1 C6 68.6(5) . . ?
C3 Fe1 C7 119.8(5) . . ?
C3 Fe1 C8 110.2(5) . . ?
C3 Fe1 C9 128.5(5) . . ?
C3 Fe1 C10 166.8(5) . . ?
C3 Fe1 C11 151.9(5) . . ?
C4 Fe1 C2 69.2(5) . . ?
C4 Fe1 C5 39.7(4) . . ?
C4 Fe1 C9 102.1(5) . . ?
C5 Fe1 C2 68.7(4) . . ?
C5 Fe1 C9 108.3(5) . . ?
C6 Fe1 C2 40.9(4) . . ?
C6 Fe1 C4 68.0(5) . . ?
C6 Fe1 C5 40.5(5) . . ?
C6 Fe1 C9 141.9(4) . . ?
C7 Fe1 C2 116.2(5) . . ?
C7 Fe1 C4 146.7(5) . . ?
C7 Fe1 C5 172.1(5) . . ?
C7 Fe1 C6 139.2(5) . . ?
C7 Fe1 C9 67.9(5) . . ?
C7 Fe1 C10 67.6(5) . . ?
C7 Fe1 C11 40.8(4) . . ?
C8 Fe1 C2 136.7(5) . . ?
C8 Fe1 C4 112.9(5) . . ?
C8 Fe1 C5 141.7(5) . . ?
C8 Fe1 C6 177.3(5) . . ?
C8 Fe1 C7 39.0(5) . . ?
C8 Fe1 C9 40.8(4) . . ?
C8 Fe1 C10 68.0(5) . . ?
C8 Fe1 C11 67.9(4) . . ?
C9 Fe1 C2 169.9(5) . . ?
C10 Fe1 C2 147.9(5) . . ?
C10 Fe1 C4 126.6(5) . . ?
C10 Fe1 C5 104.8(5) . . ?
C10 Fe1 C6 113.7(5) . . ?
C10 Fe1 C9 41.6(5) . . ?
C11 Fe1 C2 119.8(5) . . ?
C11 Fe1 C4 167.0(5) . . ?
C11 Fe1 C5 131.8(5) . . ?
C11 Fe1 C6 111.9(5) . . ?
C11 Fe1 C9 69.7(5) . . ?
C11 Fe1 C10 40.7(5) . . ?
C12 Fe2 C14 68.5(4) . . ?
C12 Fe2 C15 68.3(4) . . ?
C12 Fe2 C16 42.4(4) . . ?
C12 Fe2 C18 129.3(5) . . ?
C12 Fe2 C21 126.3(5) . . ?
C13 Fe2 C12 41.4(4) . . ?
C13 Fe2 C14 41.2(4) . . ?
C13 Fe2 C15 69.3(4) . . ?
C13 Fe2 C16 70.3(5) . . ?
C13 Fe2 C18 107.0(5) . . ?
C13 Fe2 C21 159.9(6) . . ?
C14 Fe2 C15 40.7(4) . . ?
C14 Fe2 C18 117.0(5) . . ?
C14 Fe2 C21 159.0(6) . . ?
C16 Fe2 C14 67.8(5) . . ?
C16 Fe2 C15 38.9(4) . . ?
C16 Fe2 C18 169.8(5) . . ?
C16 Fe2 C21 111.7(6) . . ?
C17 Fe2 C12 115.3(5) . . ?
C17 Fe2 C13 124.6(6) . . ?
C17 Fe2 C14 155.3(6) . . ?
C17 Fe2 C15 163.7(6) . . ?
C17 Fe2 C16 132.7(6) . . ?
C17 Fe2 C18 40.4(6) . . ?
C17 Fe2 C21 38.8(6) . . ?
C18 Fe2 C15 150.3(5) . . ?
C18 Fe2 C21 67.4(6) . . ?
C19 Fe2 C12 161.3(5) . . ?
C19 Fe2 C13 121.2(5) . . ?
C19 Fe2 C14 102.5(5) . . ?
C19 Fe2 C15 116.3(5) . . ?
C19 Fe2 C16 151.1(5) . . ?
C19 Fe2 C17 65.9(6) . . ?
C19 Fe2 C18 38.8(5) . . ?
C19 Fe2 C20 41.3(6) . . ?
C19 Fe2 C21 67.4(6) . . ?
C20 Fe2 C12 157.5(6) . . ?
C20 Fe2 C13 158.2(6) . . ?
C20 Fe2 C14 120.8(6) . . ?
C20 Fe2 C15 104.5(6) . . ?
C20 Fe2 C16 118.8(5) . . ?
C20 Fe2 C17 65.8(7) . . ?
C20 Fe2 C18 67.5(6) . . ?
C20 Fe2 C21 39.6(6) . . ?
C21 Fe2 C15 125.6(6) . . ?
C2 C1 C22 114.7(10) . . ?
C12 C1 C2 126.5(11) . . ?
C12 C1 C22 118.8(10) . . ?
C1 C2 Fe1 121.1(9) . . ?
C1 C2 C3 129.7(10) . . ?
C1 C2 C6 124.7(11) . . ?
C3 C2 Fe1 66.8(7) . . ?
C6 C2 Fe1 69.0(7) . . ?
C6 C2 C3 104.9(10) . . ?
Fe1 C3 H3 123.1 . . ?
C2 C3 Fe1 71.7(7) . . ?
C2 C3 H3 125.1 . . ?
C4 C3 Fe1 71.7(8) . . ?
C4 C3 C2 109.8(10) . . ?
C4 C3 H3 125.1 . . ?
Fe1 C4 H4 127.5 . . ?
C3 C4 Fe1 67.4(8) . . ?
C3 C4 H4 126.3 . . ?
C5 C4 Fe1 70.4(8) . . ?
C5 C4 C3 107.4(11) . . ?
C5 C4 H4 126.3 . . ?
Fe1 C5 H5 126.8 . . ?
C4 C5 Fe1 69.9(7) . . ?
C4 C5 H5 125.6 . . ?
C4 C5 C6 108.8(10) . . ?
C6 C5 Fe1 69.3(8) . . ?
C6 C5 H5 125.6 . . ?
Fe1 C6 H6 125.7 . . ?
C2 C6 Fe1 70.1(7) . . ?
C2 C6 H6 125.5 . . ?
C5 C6 Fe1 70.2(8) . . ?
C5 C6 C2 108.9(10) . . ?
C5 C6 H6 125.5 . . ?
Fe1 C7 H7 126.7 . . ?
C8 C7 Fe1 69.9(8) . . ?
C8 C7 H7 125.2 . . ?
C8 C7 C11 109.7(11) . . ?
C11 C7 Fe1 69.8(8) . . ?
C11 C7 H7 125.2 . . ?
Fe1 C8 H8 124.9 . . ?
C7 C8 Fe1 71.1(8) . . ?
C7 C8 H8 124.5 . . ?
C7 C8 C9 111.1(11) . . ?
C9 C8 Fe1 71.1(7) . . ?
C9 C8 H8 124.5 . . ?
Fe1 C9 H9 126.9 . . ?
C8 C9 Fe1 68.1(7) . . ?
C8 C9 H9 127.9 . . ?
C8 C9 C10 104.2(11) . . ?
C10 C9 Fe1 68.6(7) . . ?
C10 C9 H9 127.9 . . ?
Fe1 C10 H10 126.7 . . ?
C9 C10 Fe1 69.8(7) . . ?
C9 C10 H10 125.5 . . ?
C11 C10 Fe1 69.5(8) . . ?
C11 C10 C9 108.9(10) . . ?
C11 C10 H10 125.5 . . ?
Fe1 C11 H11 125.5 . . ?
C7 C11 Fe1 69.4(8) . . ?
C7 C11 C10 106.1(11) . . ?
C7 C11 H11 127.0 . . ?
C10 C11 Fe1 69.7(8) . . ?
C10 C11 H11 127.0 . . ?
C1 C12 Fe2 114.5(9) . . ?
C1 C12 C13 123.6(10) . . ?
C1 C12 C16 127.2(10) . . ?
C13 C12 Fe2 69.3(7) . . ?
C13 C12 C16 107.2(8) . . ?
C16 C12 Fe2 68.9(7) . . ?
Fe2 C13 H13 125.5 . . ?
C12 C13 Fe2 69.3(7) . . ?
C12 C13 H13 126.9 . . ?
C14 C13 Fe2 69.9(7) . . ?
C14 C13 C12 106.3(9) . . ?
C14 C13 H13 126.9 . . ?
Fe2 C14 H14 127.0 . . ?
C13 C14 Fe2 69.0(7) . . ?
C13 C14 H14 125.6 . . ?
C15 C14 Fe2 70.0(7) . . ?
C15 C14 C13 108.7(10) . . ?
C15 C14 H14 125.6 . . ?
Fe2 C15 H15 127.2 . . ?
C14 C15 Fe2 69.3(7) . . ?
C14 C15 H15 125.2 . . ?
C16 C15 Fe2 69.9(7) . . ?
C16 C15 C14 109.5(10) . . ?
C16 C15 H15 125.2 . . ?
Fe2 C16 H16 125.6 . . ?
C12 C16 Fe2 68.7(7) . . ?
C12 C16 H16 125.9 . . ?
C15 C16 Fe2 71.3(8) . . ?
C15 C16 C12 108.1(11) . . ?
C15 C16 H16 125.9 . . ?
Fe2 C17 H17 124.5 . . ?
C18 C17 Fe2 70.8(9) . . ?
C18 C17 H17 124.4 . . ?
C21 C17 Fe2 71.8(10) . . ?
C21 C17 H17 124.4 . . ?
C21 C17 C18 111.1(14) . . ?
Fe2 C18 H18 126.4 . . ?
C17 C18 Fe2 68.8(9) . . ?
C17 C18 H18 127.3 . . ?
C19 C18 Fe2 69.1(9) . . ?
C19 C18 C17 105.5(14) . . ?
C19 C18 H18 127.3 . . ?
Fe2 C19 H19 124.7 . . ?
C18 C19 Fe2 72.1(9) . . ?
C18 C19 H19 125.4 . . ?
C18 C19 C20 109.2(14) . . ?
C20 C19 Fe2 69.4(8) . . ?
C20 C19 H19 125.4 . . ?
Fe2 C20 H20 124.2 . . ?
C19 C20 Fe2 69.3(8) . . ?
C19 C20 H20 126.2 . . ?
C21 C20 Fe2 71.8(9) . . ?
C21 C20 C19 107.6(14) . . ?
C21 C20 H20 126.2 . . ?
Fe2 C21 H21 126.9 . . ?
C17 C21 Fe2 69.4(10) . . ?
C17 C21 C20 106.6(14) . . ?
C17 C21 H21 126.7 . . ?
C20 C21 Fe2 68.6(9) . . ?
C20 C21 H21 126.7 . . ?
C23 C22 C1 120.3(10) . . ?
C23 C22 C27 119.1(9) . . ?
C27 C22 C1 120.7(10) . . ?
C22 C23 H23 119.7 . . ?
C24 C23 C22 120.5(11) . . ?
C24 C23 H23 119.7 . . ?
C23 C24 C25 119.9(10) . . ?
C23 C24 C28 118.3(11) . . ?
C25 C24 C28 121.8(10) . . ?
C24 C25 H25 119.6 . . ?
C26 C25 C24 120.8(10) . . ?
C26 C25 H25 119.6 . . ?
C25 C26 C27 119.9(10) . . ?
C25 C26 C29 120.2(10) . . ?
C27 C26 C29 119.7(9) . . ?
C22 C27 C26 119.7(10) . . ?
C22 C27 H27 120.1 . . ?
C26 C27 H27 120.1 . . ?
F1 C28 C24 112.7(10) . . ?
F2 C28 F1 107.2(12) . . ?
F2 C28 F3 106.5(11) . . ?
F2 C28 C24 111.5(11) . . ?
F3 C28 F1 104.6(11) . . ?
F3 C28 C24 113.8(11) . . ?
F4 C29 C26 107.1(19) . . ?
F5 C29 C26 117(2) . . ?
F5 C29 F4 104(3) . . ?
F5 C29 F6 106(3) . . ?
F6 C29 C26 118.0(18) . . ?
F6 C29 F4 104(2) . . ?
F4A C29 C26 114.7(12) . . ?
F5A C29 C26 113.0(11) . . ?
F5A C29 F4A 104.3(13) . . ?
F5A C29 F6A 104.2(14) . . ?
F6A C29 C26 114.1(12) . . ?
F6A C29 F4A 105.6(14) . . ?
C31 C30 B1 122.1(10) . . ?
C35 C30 C31 116.1(11) . . ?
C35 C30 B1 121.7(10) . . ?
C30 C31 H31 118.7 . . ?
C32 C31 C30 122.5(11) . . ?
C32 C31 H31 118.7 . . ?
C31 C32 C33 119.7(11) . . ?
C31 C32 C36 121.0(11) . . ?
C33 C32 C36 119.1(10) . . ?
C32 C33 H33 120.4 . . ?
C34 C33 C32 119.1(12) . . ?
C34 C33 H33 120.4 . . ?
C33 C34 C35 119.8(11) . . ?
C33 C34 C37 122.0(12) . . ?
C35 C34 C37 118.2(11) . . ?
C30 C35 C34 122.7(11) . . ?
C30 C35 H35 118.7 . . ?
C34 C35 H35 118.7 . . ?
F7 C36 F9 105.0(10) . . ?
F7 C36 C32 114.2(10) . . ?
F8 C36 F7 106.0(9) . . ?
F8 C36 F9 105.6(10) . . ?
F8 C36 C32 112.4(10) . . ?
F9 C36 C32 112.8(9) . . ?
F10 C37 F11 104.9(10) . . ?
F10 C37 C34 112.9(10) . . ?
F11 C37 C34 112.2(11) . . ?
F12 C37 F10 106.5(11) . . ?
F12 C37 F11 105.0(10) . . ?
F12 C37 C34 114.6(10) . . ?
C39 C38 C43 113.4(10) . . ?
C39 C38 B1 125.0(9) . . ?
C43 C38 B1 121.1(10) . . ?
C38 C39 H39 117.8 . . ?
C40 C39 C38 124.3(10) . . ?
C40 C39 H39 117.8 . . ?
C39 C40 C41 119.6(10) . . ?
C39 C40 C44 120.7(11) . . ?
C41 C40 C44 119.7(10) . . ?
C40 C41 H41 121.0 . . ?
C42 C41 C40 118.1(10) . . ?
C42 C41 H41 121.0 . . ?
C41 C42 C43 121.4(10) . . ?
C41 C42 C45 119.3(9) . . ?
C43 C42 C45 119.3(10) . . ?
C38 C43 H43 118.4 . . ?
C42 C43 C38 123.2(11) . . ?
C42 C43 H43 118.4 . . ?
F13 C44 C40 114.2(11) . . ?
F13 C44 F14 92.0(11) . . ?
F13 C44 F00Z 80.6(15) . . ?
C40 C44 F00Z 107.4(13) . . ?
F14 C44 C40 108.9(12) . . ?
F15 C44 F13 116.2(13) . . ?
F15 C44 C40 117.3(11) . . ?
F15 C44 F14 104.1(14) . . ?
F01{ C44 F13 126.5(16) . . ?
F01{ C44 C40 115.0(16) . . ?
F01{ C44 F00Z 103(2) . . ?
F16 C45 F17 105.6(10) . . ?
F16 C45 F18 105.8(9) . . ?
F16 C45 C42 113.1(10) . . ?
F17 C45 C42 112.3(9) . . ?
F18 C45 F17 106.7(9) . . ?
F18 C45 C42 112.8(10) . . ?
C47 C46 C51 113.3(10) . . ?
C47 C46 B1 125.3(10) . . ?
C51 C46 B1 121.3(10) . . ?
C46 C47 H47 117.2 . . ?
C48 C47 C46 125.6(9) . . ?
C48 C47 H47 117.2 . . ?
C47 C48 C49 119.4(9) . . ?
C47 C48 C52 123.5(10) . . ?
C49 C48 C52 117.1(10) . . ?
C48 C49 H49 121.5 . . ?
C50 C49 C48 117.1(10) . . ?
C50 C49 H49 121.5 . . ?
C49 C50 C51 122.5(10) . . ?
C49 C50 C53 120.5(10) . . ?
C51 C50 C53 117.0(10) . . ?
C46 C51 H51 119.0 . . ?
C50 C51 C46 122.0(10) . . ?
C50 C51 H51 119.0 . . ?
F19 C52 F20 106.9(10) . . ?
F19 C52 F21 104.0(9) . . ?
F19 C52 C48 115.1(10) . . ?
F20 C52 F21 103.9(10) . . ?
F20 C52 C48 113.7(9) . . ?
F21 C52 C48 112.0(10) . . ?
F22 C53 F23 106.1(10) . . ?
F22 C53 C50 113.1(9) . . ?
F23 C53 C50 112.1(10) . . ?
F24 C53 F22 106.2(10) . . ?
F24 C53 F23 107.6(9) . . ?
F24 C53 C50 111.4(10) . . ?
C55 C54 C59 114.5(10) . . ?
C55 C54 B1 121.7(10) . . ?
C59 C54 B1 123.6(10) . . ?
C54 C55 H55 118.4 . . ?
C54 C55 C56 123.3(10) . . ?
C56 C55 H55 118.4 . . ?
C55 C56 C60 119.5(9) . . ?
C57 C56 C55 119.8(10) . . ?
C57 C56 C60 120.7(10) . . ?
C56 C57 H57 120.5 . . ?
C58 C57 C56 118.9(11) . . ?
C58 C57 H57 120.5 . . ?
C57 C58 C59 120.0(9) . . ?
C57 C58 C61 120.4(10) . . ?
C59 C58 C61 119.6(10) . . ?
C54 C59 H59 118.3 . . ?
C58 C59 C54 123.3(10) . . ?
C58 C59 H59 118.3 . . ?
F25 C60 C56 111.0(9) . . ?
F26 C60 F25 105.8(9) . . ?
F26 C60 C56 112.5(9) . . ?
F27 C60 F25 105.7(9) . . ?
F27 C60 F26 107.0(9) . . ?
F27 C60 C56 114.2(9) . . ?
F28 C61 F29 106.4(10) . . ?
F28 C61 F30 106.3(9) . . ?
F28 C61 C58 114.9(9) . . ?
F29 C61 F30 103.2(9) . . ?
F29 C61 C58 112.8(9) . . ?
F30 C61 C58 112.3(10) . . ?
C38 B1 C30 104.9(9) . . ?
C46 B1 C30 108.8(10) . . ?
C46 B1 C38 113.1(9) . . ?
C54 B1 C30 111.6(9) . . ?
C54 B1 C38 113.4(10) . . ?
C54 B1 C46 105.1(9) . . ?

loop_
_geom_bond_atom_site_label_1
_geom_bond_atom_site_label_2
_geom_bond_distance
_geom_bond_site_symmetry_2
_geom_bond_publ_flag
Fe1 C2 2.090(13) . ?
Fe1 C3 2.023(14) . ?
Fe1 C4 2.081(14) . ?
Fe1 C5 2.088(13) . ?
Fe1 C6 2.075(14) . ?
Fe1 C7 2.063(14) . ?
Fe1 C8 2.047(13) . ?
Fe1 C9 2.088(13) . ?
Fe1 C10 2.071(14) . ?
Fe1 C11 2.068(14) . ?
Fe2 C12 2.058(13) . ?
Fe2 C13 2.057(13) . ?
Fe2 C14 2.069(14) . ?
Fe2 C15 2.078(12) . ?
Fe2 C16 2.060(14) . ?
Fe2 C17 2.047(16) . ?
Fe2 C18 2.073(16) . ?
Fe2 C19 2.035(15) . ?
Fe2 C20 2.036(15) . ?
Fe2 C21 2.078(16) . ?
F1 C28 1.338(15) . ?
F2 C28 1.318(15) . ?
F3 C28 1.333(13) . ?
C1 C2 1.421(15) . ?
C1 C12 1.415(15) . ?
C1 C22 1.506(15) . ?
C2 C3 1.458(16) . ?
C2 C6 1.456(14) . ?
C3 H3 0.9500 . ?
C3 C4 1.438(16) . ?
C4 H4 0.9500 . ?
C4 C5 1.416(15) . ?
C5 H5 0.9500 . ?
C5 C6 1.440(17) . ?
C6 H6 0.9500 . ?
C7 H7 0.9500 . ?
C7 C8 1.371(17) . ?
C7 C11 1.439(15) . ?
C8 H8 0.9500 . ?
C8 C9 1.441(15) . ?
C9 H9 0.9500 . ?
C9 C10 1.477(17) . ?
C10 H10 0.9500 . ?
C10 C11 1.440(17) . ?
C11 H11 0.9500 . ?
C12 C13 1.454(16) . ?
C12 C16 1.489(14) . ?
C13 H13 0.9500 . ?
C13 C14 1.451(13) . ?
C14 H14 0.9500 . ?
C14 C15 1.441(15) . ?
C15 H15 0.9500 . ?
C15 C16 1.377(15) . ?
C16 H16 0.9500 . ?
C17 H17 0.9500 . ?
C17 C18 1.42(2) . ?
C17 C21 1.37(2) . ?
C18 H18 0.9500 . ?
C18 C19 1.366(18) . ?
C19 H19 0.9500 . ?
C19 C20 1.43(2) . ?
C20 H20 0.9500 . ?
C20 C21 1.39(2) . ?
C21 H21 0.9500 . ?
C22 C23 1.387(15) . ?
C22 C27 1.390(15) . ?
C23 H23 0.9500 . ?
C23 C24 1.367(15) . ?
C24 C25 1.398(15) . ?
C24 C28 1.496(16) . ?
C25 H25 0.9500 . ?
C25 C26 1.336(14) . ?
C26 C27 1.414(15) . ?
C26 C29 1.469(15) . ?
C27 H27 0.9500 . ?
C29 F4 1.36(2) . ?
C29 F5 1.310(19) . ?
C29 F6 1.32(2) . ?
C29 F4A 1.350(16) . ?
C29 F5A 1.324(13) . ?
C29 F6A 1.336(16) . ?
F7 C36 1.345(13) . ?
F8 C36 1.342(12) . ?
F9 C36 1.355(14) . ?
F10 C37 1.338(12) . ?
F11 C37 1.354(14) . ?
F12 C37 1.317(14) . ?
F13 C44 1.304(14) . ?
F16 C45 1.338(14) . ?
F17 C45 1.346(14) . ?
F18 C45 1.338(11) . ?
F19 C52 1.313(12) . ?
F20 C52 1.337(13) . ?
F21 C52 1.361(13) . ?
F22 C53 1.342(14) . ?
F23 C53 1.356(14) . ?
F24 C53 1.337(12) . ?
F25 C60 1.364(12) . ?
F26 C60 1.347(12) . ?
F27 C60 1.323(12) . ?
F28 C61 1.315(13) . ?
F29 C61 1.354(12) . ?
F30 C61 1.381(12) . ?
C30 C31 1.410(15) . ?
C30 C35 1.381(16) . ?
C30 B1 1.654(17) . ?
C31 H31 0.9500 . ?
C31 C32 1.393(15) . ?
C32 C33 1.411(16) . ?
C32 C36 1.483(16) . ?
C33 H33 0.9500 . ?
C33 C34 1.373(16) . ?
C34 C35 1.423(16) . ?
C34 C37 1.475(16) . ?
C35 H35 0.9500 . ?
C38 C39 1.405(15) . ?
C38 C43 1.417(14) . ?
C38 B1 1.622(16) . ?
C39 H39 0.9500 . ?
C39 C40 1.384(14) . ?
C40 C41 1.404(15) . ?
C40 C44 1.458(15) . ?
C41 H41 0.9500 . ?
C41 C42 1.374(15) . ?
C42 C43 1.379(14) . ?
C42 C45 1.505(15) . ?
C43 H43 0.9500 . ?
C44 F14 1.448(19) . ?
C44 F15 1.304(18) . ?
C44 F00Z 1.52(3) . ?
C44 F01{ 1.29(3) . ?
C46 C47 1.392(15) . ?
C46 C51 1.436(15) . ?
C46 B1 1.618(17) . ?
C47 H47 0.9500 . ?
C47 C48 1.381(15) . ?
C48 C49 1.419(14) . ?
C48 C52 1.478(15) . ?
C49 H49 0.9500 . ?
C49 C50 1.375(14) . ?
C50 C51 1.390(15) . ?
C50 C53 1.510(15) . ?
C51 H51 0.9500 . ?
C54 C55 1.385(15) . ?
C54 C59 1.423(15) . ?
C54 B1 1.611(16) . ?
C55 H55 0.9500 . ?
C55 C56 1.409(14) . ?
C56 C57 1.396(14) . ?
C56 C60 1.485(15) . ?
C57 H57 0.9500 . ?
C57 C58 1.380(16) . ?
C58 C59 1.392(14) . ?
C58 C61 1.468(14) . ?
C59 H59 0.9500 . ?

loop_
_geom_torsion_atom_site_label_1
_geom_torsion_atom_site_label_2
_geom_torsion_atom_site_label_3
_geom_torsion_atom_site_label_4
_geom_torsion
_geom_torsion_site_symmetry_1
_geom_torsion_site_symmetry_2
_geom_torsion_site_symmetry_3
_geom_torsion_site_symmetry_4
_geom_torsion_publ_flag
Fe1 C2 C3 C4 61.9(9) . . . . ?
Fe1 C2 C6 C5 -59.7(10) . . . . ?
Fe1 C3 C4 C5 59.2(9) . . . . ?
Fe1 C4 C5 C6 58.5(10) . . . . ?
Fe1 C5 C6 C2 59.6(10) . . . . ?
Fe1 C7 C8 C9 -60.1(10) . . . . ?
Fe1 C7 C11 C10 60.4(9) . . . . ?
Fe1 C8 C9 C10 -59.5(9) . . . . ?
Fe1 C9 C10 C11 -58.7(10) . . . . ?
Fe1 C10 C11 C7 -60.2(9) . . . . ?
Fe2 C12 C13 C14 -60.4(9) . . . . ?
Fe2 C12 C16 C15 60.6(9) . . . . ?
Fe2 C13 C14 C15 -58.9(9) . . . . ?
Fe2 C14 C15 C16 -58.4(9) . . . . ?
Fe2 C15 C16 C12 -59.1(9) . . . . ?
Fe2 C17 C18 C19 59.7(11) . . . . ?
Fe2 C17 C21 C20 -58.7(12) . . . . ?
Fe2 C18 C19 C20 59.8(11) . . . . ?
Fe2 C19 C20 C21 62.0(11) . . . . ?
Fe2 C20 C21 C17 59.2(12) . . . . ?
C1 C2 C3 Fe1 112.0(14) . . . . ?
C1 C2 C3 C4 173.8(13) . . . . ?
C1 C2 C6 Fe1 -114.0(13) . . . . ?
C1 C2 C6 C5 -173.7(12) . . . . ?
C1 C12 C13 Fe2 -106.3(13) . . . . ?
C1 C12 C13 C14 -166.8(12) . . . . ?
C1 C12 C16 Fe2 105.4(14) . . . . ?
C1 C12 C16 C15 166.0(13) . . . . ?
C1 C22 C23 C24 -179.5(11) . . . . ?
C1 C22 C27 C26 180.0(10) . . . . ?
C2 C1 C12 Fe2 79.1(15) . . . . ?
C2 C1 C12 C13 159.6(13) . . . . ?
C2 C1 C12 C16 -2(2) . . . . ?
C2 C1 C22 C23 -46.8(15) . . . . ?
C2 C1 C22 C27 134.1(12) . . . . ?
C2 C3 C4 Fe1 -61.9(9) . . . . ?
C2 C3 C4 C5 -2.7(15) . . . . ?
C3 C2 C6 Fe1 57.4(9) . . . . ?
C3 C2 C6 C5 -2.3(15) . . . . ?
C3 C4 C5 Fe1 -57.3(9) . . . . ?
C3 C4 C5 C6 1.1(16) . . . . ?
C4 C5 C6 Fe1 -58.8(9) . . . . ?
C4 C5 C6 C2 0.8(16) . . . . ?
C6 C2 C3 Fe1 -58.8(9) . . . . ?
C6 C2 C3 C4 3.1(15) . . . . ?
C7 C8 C9 Fe1 60.1(10) . . . . ?
C7 C8 C9 C10 0.6(16) . . . . ?
C8 C7 C11 Fe1 -58.6(10) . . . . ?
C8 C7 C11 C10 1.8(16) . . . . ?
C8 C9 C10 Fe1 59.2(9) . . . . ?
C8 C9 C10 C11 0.5(15) . . . . ?
C9 C10 C11 Fe1 58.8(9) . . . . ?
C9 C10 C11 C7 -1.4(15) . . . . ?
C11 C7 C8 Fe1 58.6(9) . . . . ?
C11 C7 C8 C9 -1.5(16) . . . . ?
C12 C1 C2 Fe1 70.1(15) . . . . ?
C12 C1 C2 C3 -14(2) . . . . ?
C12 C1 C2 C6 154.8(14) . . . . ?
C12 C1 C22 C23 133.5(13) . . . . ?
C12 C1 C22 C27 -45.6(16) . . . . ?
C12 C13 C14 Fe2 60.1(9) . . . . ?
C12 C13 C14 C15 1.2(15) . . . . ?
C13 C12 C16 Fe2 -58.9(9) . . . . ?
C13 C12 C16 C15 1.8(15) . . . . ?
C13 C14 C15 Fe2 58.2(9) . . . . ?
C13 C14 C15 C16 -0.1(16) . . . . ?
C14 C15 C16 Fe2 58.0(9) . . . . ?
C14 C15 C16 C12 -1.0(15) . . . . ?
C16 C12 C13 Fe2 58.6(9) . . . . ?
C16 C12 C13 C14 -1.8(14) . . . . ?
C17 C18 C19 Fe2 -59.5(11) . . . . ?
C17 C18 C19 C20 0.3(18) . . . . ?
C18 C17 C21 Fe2 60.1(12) . . . . ?
C18 C17 C21 C20 1(2) . . . . ?
C18 C19 C20 Fe2 -61.4(12) . . . . ?
C18 C19 C20 C21 0.6(19) . . . . ?
C19 C20 C21 Fe2 -60.4(11) . . . . ?
C19 C20 C21 C17 -1.3(19) . . . . ?
C21 C17 C18 Fe2 -60.8(12) . . . . ?
C21 C17 C18 C19 -1.1(19) . . . . ?
C22 C1 C2 Fe1 -109.6(10) . . . . ?
C22 C1 C2 C3 166.0(13) . . . . ?
C22 C1 C2 C6 -24.9(19) . . . . ?
C22 C1 C12 Fe2 -101.3(11) . . . . ?
C22 C1 C12 C13 -20.7(19) . . . . ?
C22 C1 C12 C16 177.4(12) . . . . ?
C22 C23 C24 C25 0.7(18) . . . . ?
C22 C23 C24 C28 179.6(11) . . . . ?
C23 C22 C27 C26 0.9(17) . . . . ?
C23 C24 C25 C26 -1.7(18) . . . . ?
C23 C24 C28 F1 -49.8(17) . . . . ?
C23 C24 C28 F2 70.9(16) . . . . ?
C23 C24 C28 F3 -168.6(11) . . . . ?
C24 C25 C26 C27 2.3(17) . . . . ?
C24 C25 C26 C29 177.5(11) . . . . ?
C25 C24 C28 F1 129.0(13) . . . . ?
C25 C24 C28 F2 -110.3(14) . . . . ?
C25 C24 C28 F3 10.2(18) . . . . ?
C25 C26 C27 C22 -1.9(17) . . . . ?
C25 C26 C29 F4 121(3) . . . . ?
C25 C26 C29 F5 5(3) . . . . ?
C25 C26 C29 F6 -123(2) . . . . ?
C25 C26 C29 F4A 155.2(17) . . . . ?
C25 C26 C29 F5A 35.8(19) . . . . ?
C25 C26 C29 F6A -83(2) . . . . ?
C27 C22 C23 C24 -0.4(17) . . . . ?
C27 C26 C29 F4 -64(3) . . . . ?
C27 C26 C29 F5 -180(3) . . . . ?
C27 C26 C29 F6 52(3) . . . . ?
C27 C26 C29 F4A -30(2) . . . . ?
C27 C26 C29 F5A -148.9(15) . . . . ?
C27 C26 C29 F6A 92(2) . . . . ?
C28 C24 C25 C26 179.5(12) . . . . ?
C29 C26 C27 C22 -177.1(11) . . . . ?
C30 C31 C32 C33 -0.5(16) . . . . ?
C30 C31 C32 C36 174.2(10) . . . . ?
C31 C30 C35 C34 -2.8(16) . . . . ?
C31 C30 B1 C38 -86.1(11) . . . . ?
C31 C30 B1 C46 152.6(9) . . . . ?
C31 C30 B1 C54 37.0(14) . . . . ?
C31 C32 C33 C34 -2.6(16) . . . . ?
C31 C32 C36 F7 154.0(10) . . . . ?
C31 C32 C36 F8 -85.1(13) . . . . ?
C31 C32 C36 F9 34.2(14) . . . . ?
C32 C33 C34 C35 3.0(16) . . . . ?
C32 C33 C34 C37 -174.6(10) . . . . ?
C33 C32 C36 F7 -31.3(14) . . . . ?
C33 C32 C36 F8 89.6(13) . . . . ?
C33 C32 C36 F9 -151.1(10) . . . . ?
C33 C34 C35 C30 -0.2(17) . . . . ?
C33 C34 C37 F10 100.8(14) . . . . ?
C33 C34 C37 F11 -17.5(15) . . . . ?
C33 C34 C37 F12 -137.0(12) . . . . ?
C35 C30 C31 C32 3.1(15) . . . . ?
C35 C30 B1 C38 89.1(12) . . . . ?
C35 C30 B1 C46 -32.2(14) . . . . ?
C35 C30 B1 C54 -147.7(11) . . . . ?
C35 C34 C37 F10 -76.8(15) . . . . ?
C35 C34 C37 F11 164.9(10) . . . . ?
C35 C34 C37 F12 45.4(14) . . . . ?
C36 C32 C33 C34 -177.4(10) . . . . ?
C37 C34 C35 C30 177.4(10) . . . . ?
C38 C39 C40 C41 -0.3(19) . . . . ?
C38 C39 C40 C44 -179.2(12) . . . . ?
C39 C38 C43 C42 2.5(16) . . . . ?
C39 C38 B1 C30 94.0(13) . . . . ?
C39 C38 B1 C46 -147.5(11) . . . . ?
C39 C38 B1 C54 -28.0(16) . . . . ?
C39 C40 C41 C42 0.3(18) . . . . ?
C39 C40 C44 F13 124.4(14) . . . . ?
C39 C40 C44 F14 -134.4(13) . . . . ?
C39 C40 C44 F15 -17(2) . . . . ?
C39 C40 C44 F00Z 37(2) . . . . ?
C39 C40 C44 F01{ -77(2) . . . . ?
C40 C41 C42 C43 1.2(18) . . . . ?
C40 C41 C42 C45 178.8(11) . . . . ?
C41 C40 C44 F13 -54.5(18) . . . . ?
C41 C40 C44 F14 46.7(16) . . . . ?
C41 C40 C44 F15 164.5(16) . . . . ?
C41 C40 C44 F00Z -141.9(18) . . . . ?
C41 C40 C44 F01{ 104(2) . . . . ?
C41 C42 C43 C38 -2.7(18) . . . . ?
C41 C42 C45 F16 -105.5(12) . . . . ?
C41 C42 C45 F17 135.1(11) . . . . ?
C41 C42 C45 F18 14.6(16) . . . . ?
C43 C38 C39 C40 -1.0(17) . . . . ?
C43 C38 B1 C30 -78.0(12) . . . . ?
C43 C38 B1 C46 40.4(14) . . . . ?
C43 C38 B1 C54 159.9(10) . . . . ?
C43 C42 C45 F16 72.2(14) . . . . ?
C43 C42 C45 F17 -47.2(15) . . . . ?
C43 C42 C45 F18 -167.8(10) . . . . ?
C44 C40 C41 C42 179.2(12) . . . . ?
C45 C42 C43 C38 179.6(11) . . . . ?
C46 C47 C48 C49 0.5(18) . . . . ?
C46 C47 C48 C52 179.3(11) . . . . ?
C47 C46 C51 C50 -0.3(16) . . . . ?
C47 C46 B1 C30 142.0(11) . . . . ?
C47 C46 B1 C38 25.9(15) . . . . ?
C47 C46 B1 C54 -98.3(12) . . . . ?
C47 C48 C49 C50 -3.7(17) . . . . ?
C47 C48 C52 F19 -104.1(14) . . . . ?
C47 C48 C52 F20 131.9(12) . . . . ?
C47 C48 C52 F21 14.4(16) . . . . ?
C48 C49 C50 C51 5.0(17) . . . . ?
C48 C49 C50 C53 -177.8(10) . . . . ?
C49 C48 C52 F19 74.7(14) . . . . ?
C49 C48 C52 F20 -49.2(15) . . . . ?
C49 C48 C52 F21 -166.7(10) . . . . ?
C49 C50 C51 C46 -3.1(18) . . . . ?
C49 C50 C53 F22 -117.2(12) . . . . ?
C49 C50 C53 F23 2.6(15) . . . . ?
C49 C50 C53 F24 123.3(12) . . . . ?
C51 C46 C47 C48 1.5(16) . . . . ?
C51 C46 B1 C30 -43.5(13) . . . . ?
C51 C46 B1 C38 -159.6(10) . . . . ?
C51 C46 B1 C54 76.2(13) . . . . ?
C51 C50 C53 F22 60.1(14) . . . . ?
C51 C50 C53 F23 180.0(10) . . . . ?
C51 C50 C53 F24 -59.4(14) . . . . ?
C52 C48 C49 C50 177.4(10) . . . . ?
C53 C50 C51 C46 179.7(10) . . . . ?
C54 C55 C56 C57 3.7(17) . . . . ?
C54 C55 C56 C60 -176.3(11) . . . . ?
C55 C54 C59 C58 1.5(17) . . . . ?
C55 C54 B1 C30 -159.2(11) . . . . ?
C55 C54 B1 C38 -41.0(15) . . . . ?
C55 C54 B1 C46 83.0(13) . . . . ?
C55 C56 C57 C58 -0.3(16) . . . . ?
C55 C56 C60 F25 -49.4(13) . . . . ?
C55 C56 C60 F26 -167.7(9) . . . . ?
C55 C56 C60 F27 70.0(13) . . . . ?
C56 C57 C58 C59 -2.2(17) . . . . ?
C56 C57 C58 C61 177.1(10) . . . . ?
C57 C56 C60 F25 130.6(10) . . . . ?
C57 C56 C60 F26 12.2(15) . . . . ?
C57 C56 C60 F27 -110.0(11) . . . . ?
C57 C58 C59 C54 1.7(18) . . . . ?
C57 C58 C61 F28 154.1(11) . . . . ?
C57 C58 C61 F29 -83.7(14) . . . . ?
C57 C58 C61 F30 32.5(15) . . . . ?
C59 C54 C55 C56 -4.1(17) . . . . ?
C59 C54 B1 C30 26.6(15) . . . . ?
C59 C54 B1 C38 144.8(11) . . . . ?
C59 C54 B1 C46 -91.2(13) . . . . ?
C59 C58 C61 F28 -26.6(15) . . . . ?
C59 C58 C61 F29 95.7(13) . . . . ?
C59 C58 C61 F30 -148.2(10) . . . . ?
C60 C56 C57 C58 179.7(10) . . . . ?
C61 C58 C59 C54 -177.7(10) . . . . ?
B1 C30 C31 C32 178.6(10) . . . . ?
B1 C30 C35 C34 -178.3(10) . . . . ?
B1 C38 C39 C40 -173.6(11) . . . . ?
B1 C38 C43 C42 175.4(11) . . . . ?
B1 C46 C47 C48 176.4(11) . . . . ?
B1 C46 C51 C50 -175.4(10) . . . . ?
B1 C54 C55 C56 -178.8(10) . . . . ?
B1 C54 C59 C58 176.0(11) . . . . ?

loop_
_smtbx_masks_void_nr
_smtbx_masks_void_average_x
_smtbx_masks_void_average_y
_smtbx_masks_void_average_z
_smtbx_masks_void_volume
_smtbx_masks_void_count_electrons
_smtbx_masks_void_content
1 -0.242 0.150 0.280 112.1 46.3 '1 CH2Cl2'
2 0.242 0.850 0.720 112.1 46.2 '1 CH2Cl2'
3 0.258 0.350 0.780 112.1 46.3 '1 CH2Cl2'
4 0.742 0.650 0.220 112.1 46.2 '1 CH2Cl2'
